data_1008874
loop_
_publ_author_name
'Artigas, M'
'Bacmann, M'
'Fruchart, D'
'Wolfers, P'
'Fruchart, R'

_publ_section_title
;
Structural characterization of Fe Pd P: stabilization of a new polytype
of the MM'X series
;
_journal_coden_ASTM JALCEU
_journal_name_full 'Journal of Alloys Compd.'
_journal_page_first 105
_journal_page_last 114
_journal_paper_doi 10.1016/0925-8388(91)90015-N
_journal_volume 176
_journal_year 1991
_chemical_formula_analytical 'Fe.966 Pd1.034 P'
_chemical_formula_structural 'Fe Pd P'
_chemical_formula_sum 'Fe P Pd'
_chemical_name_systematic 'Iron palladium phosphide (1/1/1)'
_space_group_IT_number 189
_symmetry_cell_setting hexagonal
_symmetry_Int_Tables_number 189
_symmetry_space_group_name_Hall 'P -6 -2'
_symmetry_space_group_name_H-M 'P -6 2 m'
_cell_angle_alpha 90
_cell_angle_beta 90
_cell_angle_gamma 120
_cell_formula_units_Z 12
_cell_length_a 12.055(2)
_cell_length_b 12.055(2)
_cell_length_c 3.636(2)
_cell_volume 457.6
_refine_ls_R_factor_all 0.04
_cod_database_code 1008874

loop_
_symmetry_equiv_pos_as_xyz
x,y,z
-y,x-y,z
y-x,-x,z
x,y,-z
-y,x-y,-z
y-x,-x,-z
y,x,z
x-y,-y,z
-x,y-x,z
y,x,-z
x-y,-y,-z
-x,y-x,-z

loop_
_atom_site_label
_atom_site_type_symbol
_atom_site_symmetry_multiplicity
_atom_site_Wyckoff_symbol
_atom_site_fract_x
_atom_site_fract_y
_atom_site_fract_z
_atom_site_occupancy
_atom_site_attached_hydrogens
_atom_site_calc_flag
Pd1 Pd0 3 f 0.32938(4) 0. 0. 1. 0 d
Pd2 Pd0 3 f 0.80279(4) 0. 0. 0.759 0 d
Fe1 Fe0 3 f 0.80279(4) 0. 0. 0.241(8) 0 d
Pd3 Pd0 6 k 0.16319(3) 0.53883(3) 0.5 0.863 0 d
Fe2 Fe0 6 k 0.16319(3) 0.53883(3) 0.5 0.137(3) 0 d
Pd4 Pd0 3 g 0.14150(4) 0. 0.5 0.652 0 d
Fe3 Fe0 3 g 0.14150(4) 0. 0.5 0.348(7) 0 d
Fe4 Fe0 3 g 0.63382(7) 0. 0.5 1. 0 d
Fe5 Fe0 6 j 0.18189(5) 0.72196(6) 0. 1. 0 d
P1 P0 1 a 0. 0. 0. 1. 0 d
P2 P0 3 f 0.5256(1) 0. 0. 1. 0 d
P3 P0 6 k 0.34479(9) 0.1721(1) 0.5 1. 0 d
P4 P0 2 c 0.3333 0.6667 0. 1. 0 d

loop_
_atom_type_symbol
_atom_type_oxidation_number
Pd0 0.000
Fe0 0.000
P0 0.000
